data_1559689
loop_
_publ_author_name
'Guo, Rui-Feng'
'Yan, Hou-Tian'
'Liu, Rui-Xue'
'Li, Hong-Chang'
'Liu, Yan-Cheng'
'Chen, Zhen-Feng'
'Liang, Hong'

_publ_section_title
;
 Structural characterization and pharmacological assessment <i>in
 vitro</i>/<i>in vivo</i> of a new copper(II)-based derivative of
 enrofloxacin.
;
_journal_issue 12
_journal_name_full 'Metallomics : integrated biometal science'
_journal_page_first 2145
_journal_page_last 2160
_journal_paper_doi 10.1039/d0mt00155d
_journal_volume 12
_journal_year 2020
_chemical_formula_moiety 'C38 H44 Cu F2 N6 O7, 6.33(H2 O)'
_chemical_formula_sum 'C38 H56.67 Cu F2 N6 O13.34'
_chemical_formula_weight 912.45
_space_group_crystal_system triclinic
_space_group_IT_number 2
_space_group_name_Hall '-P 1'
_space_group_name_H-M_alt 'P -1'
_atom_sites_solution_hydrogens mixed
_atom_sites_solution_primary dual
_audit_creation_date 2020-06-29
_audit_creation_method
;
Olex2 1.2
(compiled 2018.05.29 svn.r3508 for OlexSys, GUI svn.r5506)
;
_audit_update_record
;
2020-06-29 deposited with the CCDC.	2020-11-11 downloaded from the CCDC.
;
_cell_angle_alpha 111.747(10)
_cell_angle_beta 92.860(10)
_cell_angle_gamma 113.294(9)
_cell_formula_units_Z 2
_cell_length_a 12.151(7)
_cell_length_b 13.362(8)
_cell_length_c 16.110(10)
_cell_measurement_reflns_used 3477
_cell_measurement_temperature 296.15
_cell_measurement_theta_max 26.28
_cell_measurement_theta_min 2.58
_cell_volume 2172(2)
_computing_cell_refinement 'SAINT v8.27A (Bruker, 2012)'
_computing_data_reduction 'SAINT v8.27A (Bruker, 2012)'
_computing_molecular_graphics 'Olex2 (Dolomanov et al., 2009)'
_computing_publication_material 'Olex2 (Dolomanov et al., 2009)'
_computing_structure_refinement 'ShelXL (Sheldrick, 2015)'
_computing_structure_solution 'ShelXT (Sheldrick, 2015)'
_diffrn_ambient_temperature 296.15
_diffrn_measured_fraction_theta_full 0.996
_diffrn_measured_fraction_theta_max 0.996
_diffrn_measurement_device_type 'Bruker APEX-II CCD'
_diffrn_measurement_method '\f and \w scans'
_diffrn_radiation_monochromator graphite
_diffrn_radiation_type MoK\a
_diffrn_radiation_wavelength 0.71073
_diffrn_reflns_av_R_equivalents 0.0650
_diffrn_reflns_av_unetI/netI 0.0769
_diffrn_reflns_Laue_measured_fraction_full 0.996
_diffrn_reflns_Laue_measured_fraction_max 0.996
_diffrn_reflns_limit_h_max 15
_diffrn_reflns_limit_h_min -15
_diffrn_reflns_limit_k_max 16
_diffrn_reflns_limit_k_min -16
_diffrn_reflns_limit_l_max 20
_diffrn_reflns_limit_l_min -20
_diffrn_reflns_number 26583
_diffrn_reflns_point_group_measured_fraction_full 0.996
_diffrn_reflns_point_group_measured_fraction_max 0.996
_diffrn_reflns_theta_full 25.242
_diffrn_reflns_theta_max 26.371
_diffrn_reflns_theta_min 1.398
_diffrn_source_current 30.0
_diffrn_source_power 1.5
_diffrn_source_voltage 50.0
_diffrn_standards_number 0
_exptl_absorpt_coefficient_mu 0.581
_exptl_absorpt_correction_type none
_exptl_crystal_colour green
_exptl_crystal_density_diffrn 1.395
_exptl_crystal_description block
_exptl_crystal_F_000 961
_exptl_crystal_size_max 0.34
_exptl_crystal_size_mid 0.18
_exptl_crystal_size_min 0.07
_refine_diff_density_max 0.765
_refine_diff_density_min -0.550
_refine_diff_density_rms 0.080
_refine_ls_extinction_method none
_refine_ls_goodness_of_fit_ref 0.989
_refine_ls_hydrogen_treatment constr
_refine_ls_matrix_type full
_refine_ls_number_parameters 568
_refine_ls_number_reflns 8847
_refine_ls_number_restraints 10
_refine_ls_restrained_S_all 0.994
_refine_ls_R_factor_all 0.1047
_refine_ls_R_factor_gt 0.0576
_refine_ls_shift/su_max 0.000
_refine_ls_shift/su_mean 0.000
_refine_ls_structure_factor_coef Fsqd
_refine_ls_weighting_details 'w=1/[\s^2^(Fo^2^)+(0.1082P)^2^] where P=(Fo^2^+2Fc^2^)/3'
_refine_ls_weighting_scheme calc
_refine_ls_wR_factor_gt 0.1573
_refine_ls_wR_factor_ref 0.1893
_reflns_Friedel_coverage 0.000
_reflns_number_gt 5521
_reflns_number_total 8847
_reflns_threshold_expression 'I > 2\s(I)'
_cod_data_source_file d0mt00155d2.cif
_cod_data_source_block bbbbbb
_cod_depositor_comments 'Adding full bibliography for 1559689.cif.'
_cod_database_code 1559689
_shelx_shelxl_version_number 2018/3
_shelx_space_group_comment
;
The symmetry employed for this shelxl refinement is uniquely defined
by the following loop, which should always be used as a source of
symmetry information in preference to the above space-group names.
They are only intended as comments.
;
_shelx_estimated_absorpt_t_max 0.960
_shelx_estimated_absorpt_t_min 0.827
_olex2_refinement_description
;
1. Fixed Uiso
 At 1.2 times of:
  All C(H) groups, All C(H,H) groups
 At 1.5 times of:
  All C(H,H,H) groups, All O(H,H) groups
2. Restrained distances
 H7B-H9A = H7B-H9B
 2.2 with sigma of 0.02
 O5-H10A
 2 with sigma of 0.02
 H10B-O11
 2.4 with sigma of 0.02
3. Uiso/Uaniso restraints and constraints
Uanis(O14) \\sim Ueq: with sigma of 0.01 and sigma for terminal atoms of 0.02
4. Others
 Fixed Sof: O14(0.33333) H14C(0.33333) H14D(0.33333)
 Fixed X: H10A(0.42179) H10B(0.41348) H14C(0.801081) H14D(0.86165)
 Fixed Y: H10A(0.334539) H10B(0.385321) H14C(0.46972) H14D(0.453489)
 Fixed Z: H10A(0.50086) H10B(0.44422) H14C(0.55428) H14D(0.486659)
5.a Free rotating group:
 O8(H8A,H8B), O9(H9A,H9B), O11(H11A,H11B), O12(H12A,H12B), O13(H13A,H13B)
5.b Rotating group:
 O7(H7A,H7B)
5.c Ternary CH refined with riding coordinates:
 C3(H3), C22(H22)
5.d Secondary CH2 refined with riding coordinates:
 C1(H1A,H1B), C2(H2A,H2B), C14(H14A,H14B), C15(H15A,H15B), C16(H16A,H16B),
 C17(H17A,H17B), C18(H18A,H18B), C20(H20A,H20B), C21(H21A,H21B), C33(H33A,H33B),
  C34(H34A,H34B), C35(H35A,H35B), C36(H36A,H36B), C37(H37A,H37B)
5.e Aromatic/amide H refined with riding coordinates:
 C6(H6), C10(H10), C13(H13), C25(H25), C29(H29), C32(H32)
5.f Idealised Me refined as rotating group:
 C19(H19A,H19B,H19C), C38(H38A,H38B,H38C)
;
_olex2_submission_special_instructions 'No special instructions were received'

loop_
_space_group_symop_operation_xyz
'x, y, z'
'-x, -y, -z'

loop_
_atom_site_label
_atom_site_type_symbol
_atom_site_fract_x
_atom_site_fract_y
_atom_site_fract_z
_atom_site_U_iso_or_equiv
_atom_site_adp_type
_atom_site_occupancy
_atom_site_site_symmetry_order
_atom_site_calc_flag
_atom_site_refinement_flags_posn
_atom_site_refinement_flags_adp
_atom_site_refinement_flags_occupancy
_atom_site_disorder_assembly
_atom_site_disorder_group
Cu1 Cu 0.38915(4) 0.25993(5) 0.69120(3) 0.03610(18) Uani 1 1 d . . . . .
F1 F 0.0266(2) 0.2318(3) 0.34374(17) 0.0582(7) Uani 1 1 d . . . . .
F2 F 0.7375(2) 0.2408(2) 1.02135(15) 0.0504(6) Uani 1 1 d . . . . .
O1 O 0.1209(3) 0.1028(3) 0.80702(19) 0.0555(9) Uani 1 1 d . . . . .
O2 O 0.2887(2) 0.1947(3) 0.76476(17) 0.0426(7) Uani 1 1 d . . . . .
O3 O 0.2465(2) 0.2266(2) 0.60581(17) 0.0361(6) Uani 1 1 d . . . . .
O4 O 0.6373(3) 0.3122(4) 0.5327(2) 0.0762(12) Uani 1 1 d . . . . .
O5 O 0.4798(2) 0.2758(3) 0.59736(18) 0.0485(8) Uani 1 1 d D . . . .
O6 O 0.5253(2) 0.2664(3) 0.76608(17) 0.0384(6) Uani 1 1 d . . . . .
O7 O 0.4400(3) 0.4534(3) 0.7685(2) 0.0725(10) Uani 1 1 d . . . . .
H7A H 0.413171 0.467708 0.819849 0.109 Uiso 1 1 d GR . . . .
H7B H 0.401135 0.477264 0.737708 0.109 Uiso 1 1 d DGR . . . .
N1 N -0.1206(3) 0.0556(3) 0.59853(19) 0.0295(7) Uani 1 1 d . . . . .
N2 N -0.2244(3) 0.1241(3) 0.3344(2) 0.0365(8) Uani 1 1 d . . . . .
N3 N -0.4145(3) 0.1248(3) 0.2214(2) 0.0382(8) Uani 1 1 d . . . . .
N4 N 0.8814(3) 0.3614(3) 0.7399(2) 0.0307(7) Uani 1 1 d . . . . .
N5 N 0.9767(3) 0.2932(3) 1.0072(2) 0.0359(8) Uani 1 1 d . . . . .
N6 N 1.1468(3) 0.2561(3) 1.1088(2) 0.0379(8) Uani 1 1 d . . . . .
C1 C -0.3424(4) 0.0225(4) 0.6037(3) 0.0429(10) Uani 1 1 d . . . . .
H1A H -0.315715 0.107368 0.620011 0.052 Uiso 1 1 calc R . . . .
H1B H -0.424964 -0.030374 0.565308 0.052 Uiso 1 1 calc R . . . .
C2 C -0.2984(4) -0.0113(4) 0.6728(3) 0.0457(10) Uani 1 1 d . . . . .
H2A H -0.245128 0.053258 0.731027 0.055 Uiso 1 1 calc R . . . .
H2B H -0.354339 -0.084437 0.676343 0.055 Uiso 1 1 calc R . . . .
C3 C -0.2478(3) -0.0236(3) 0.5893(3) 0.0316(8) Uani 1 1 d . . . . .
H3 H -0.277911 -0.106365 0.542518 0.038 Uiso 1 1 calc R . . . .
C4 C 0.1713(3) 0.1436(4) 0.7544(2) 0.0343(9) Uani 1 1 d . . . . .
C5 C 0.0913(3) 0.1317(3) 0.6741(2) 0.0298(8) Uani 1 1 d . . . . .
C6 C -0.0332(3) 0.0718(3) 0.6644(2) 0.0312(8) Uani 1 1 d . . . . .
H6 H -0.059741 0.040013 0.706208 0.037 Uiso 1 1 calc R . . . .
C7 C -0.0851(3) 0.1019(3) 0.5343(2) 0.0276(8) Uani 1 1 d . . . . .
C8 C 0.0413(3) 0.1619(3) 0.5391(2) 0.0271(8) Uani 1 1 d . . . . .
C9 C 0.1347(3) 0.1765(3) 0.6085(2) 0.0281(8) Uani 1 1 d . . . . .
C10 C -0.1734(3) 0.0897(3) 0.4667(2) 0.0315(8) Uani 1 1 d . . . . .
H10 H -0.256604 0.049053 0.464345 0.038 Uiso 1 1 calc R . . . .
C11 C -0.1391(3) 0.1371(3) 0.4034(2) 0.0320(8) Uani 1 1 d . . . . .
C12 C -0.0119(3) 0.1935(4) 0.4083(3) 0.0370(9) Uani 1 1 d . . . . .
C13 C 0.0760(3) 0.2070(3) 0.4734(2) 0.0335(9) Uani 1 1 d . . . . .
H13 H 0.158903 0.246030 0.474218 0.040 Uiso 1 1 calc R . . . .
C14 C -0.3542(3) 0.0494(4) 0.3254(3) 0.0375(9) Uani 1 1 d . . . . .
H14A H -0.383898 0.092756 0.374328 0.045 Uiso 1 1 calc R . . . .
H14B H -0.363988 -0.023462 0.330715 0.045 Uiso 1 1 calc R . . . .
C15 C -0.4282(4) 0.0173(4) 0.2337(3) 0.0413(10) Uani 1 1 d . . . . .
H15A H -0.401629 -0.030407 0.185236 0.050 Uiso 1 1 calc R . . . .
H15B H -0.514443 -0.031270 0.228776 0.050 Uiso 1 1 calc R . . . .
C16 C -0.2854(4) 0.1931(5) 0.2268(3) 0.0552(13) Uani 1 1 d . . . . .
H16A H -0.273401 0.264617 0.218306 0.066 Uiso 1 1 calc R . . . .
H16B H -0.259416 0.144885 0.178131 0.066 Uiso 1 1 calc R . . . .
C17 C -0.2078(4) 0.2295(4) 0.3190(3) 0.0480(11) Uani 1 1 d . . . . .
H17A H -0.121709 0.274667 0.321191 0.058 Uiso 1 1 calc R . . . .
H17B H -0.230905 0.281266 0.367377 0.058 Uiso 1 1 calc R . . . .
C18 C -0.4932(5) 0.0909(5) 0.1336(3) 0.0647(14) Uani 1 1 d . . . . .
H18A H -0.575715 0.032852 0.128278 0.078 Uiso 1 1 calc R . . . .
H18B H -0.461841 0.052055 0.083572 0.078 Uiso 1 1 calc R . . . .
C19 C -0.4998(5) 0.1950(6) 0.1238(4) 0.0816(19) Uani 1 1 d . . . . .
H19A H -0.563567 0.166148 0.071259 0.122 Uiso 1 1 calc GR . . . .
H19B H -0.422304 0.244470 0.115961 0.122 Uiso 1 1 calc GR . . . .
H19C H -0.517906 0.241662 0.177961 0.122 Uiso 1 1 calc GR . . . .
C20 C 1.1068(4) 0.5136(4) 0.7952(3) 0.0513(11) Uani 1 1 d . . . . .
H20A H 1.083440 0.566360 0.842478 0.062 Uiso 1 1 calc R . . . .
H20B H 1.186705 0.518366 0.813447 0.062 Uiso 1 1 calc R . . . .
C21 C 1.0660(4) 0.4897(5) 0.6989(3) 0.0589(13) Uani 1 1 d . . . . .
H21A H 1.017963 0.528437 0.687394 0.071 Uiso 1 1 calc R . . . .
H21B H 1.121133 0.480487 0.658389 0.071 Uiso 1 1 calc R . . . .
C22 C 1.0082(3) 0.3951(4) 0.7296(3) 0.0354(9) Uani 1 1 d . . . . .
H22 H 1.031628 0.329095 0.707958 0.042 Uiso 1 1 calc R . . . .
C23 C 0.5929(4) 0.3026(4) 0.5979(3) 0.0397(10) Uani 1 1 d . . . . .
C24 C 0.6755(3) 0.3197(3) 0.6797(2) 0.0319(8) Uani 1 1 d . . . . .
C25 C 0.7972(3) 0.3521(3) 0.6770(2) 0.0319(8) Uani 1 1 d . . . . .
H25 H 0.822837 0.368640 0.628089 0.038 Uiso 1 1 calc R . . . .
C26 C 0.8474(3) 0.3326(3) 0.8130(2) 0.0279(8) Uani 1 1 d . . . . .
C27 C 0.7249(3) 0.3018(3) 0.8216(2) 0.0292(8) Uani 1 1 d . . . . .
C28 C 0.6341(3) 0.2960(3) 0.7550(2) 0.0288(8) Uani 1 1 d . . . . .
C29 C 0.9312(3) 0.3285(3) 0.8732(2) 0.0330(8) Uani 1 1 d . . . . .
H29 H 1.011538 0.348583 0.866008 0.040 Uiso 1 1 calc R . . . .
C30 C 0.8969(3) 0.2952(3) 0.9431(2) 0.0319(8) Uani 1 1 d . . . . .
C31 C 0.7740(3) 0.2683(4) 0.9513(2) 0.0340(9) Uani 1 1 d . . . . .
C32 C 0.6906(3) 0.2716(3) 0.8936(2) 0.0317(8) Uani 1 1 d . . . . .
H32 H 0.611177 0.253673 0.902355 0.038 Uiso 1 1 calc R . . . .
C33 C 1.1083(3) 0.3484(4) 1.0098(3) 0.0381(9) Uani 1 1 d . . . . .
H33A H 1.131905 0.424839 1.006223 0.046 Uiso 1 1 calc R . . . .
H33B H 1.126319 0.296292 0.957801 0.046 Uiso 1 1 calc R . . . .
C34 C 1.1804(4) 0.3681(4) 1.0989(3) 0.0406(10) Uani 1 1 d . . . . .
H34A H 1.267699 0.404139 1.100697 0.049 Uiso 1 1 calc R . . . .
H34B H 1.165288 0.423932 1.150266 0.049 Uiso 1 1 calc R . . . .
C35 C 1.0144(4) 0.2016(4) 1.1046(3) 0.0445(10) Uani 1 1 d . . . . .
H35A H 0.996485 0.254689 1.156076 0.053 Uiso 1 1 calc R . . . .
H35B H 0.990368 0.125952 1.109460 0.053 Uiso 1 1 calc R . . . .
C36 C 0.9412(4) 0.1796(4) 1.0163(3) 0.0442(10) Uani 1 1 d . . . . .
H36A H 0.955774 0.123345 0.964844 0.053 Uiso 1 1 calc R . . . .
H36B H 0.854105 0.144276 1.015164 0.053 Uiso 1 1 calc R . . . .
C37 C 1.2193(4) 0.2798(4) 1.1960(3) 0.0509(12) Uani 1 1 d . . . . .
H37A H 1.194677 0.326685 1.246596 0.061 Uiso 1 1 calc R . . . .
H37B H 1.305639 0.327843 1.200805 0.061 Uiso 1 1 calc R . . . .
C38 C 1.2046(5) 0.1671(5) 1.2053(4) 0.0675(15) Uani 1 1 d . . . . .
H38A H 1.217770 0.114812 1.151320 0.101 Uiso 1 1 calc GR . . . .
H38B H 1.122957 0.126477 1.212281 0.101 Uiso 1 1 calc GR . . . .
H38C H 1.263684 0.188215 1.258193 0.101 Uiso 1 1 calc GR . . . .
O8 O 0.3627(4) 0.4954(4) 0.9346(3) 0.0806(11) Uani 1 1 d . . . . .
H8A H 0.425604 0.560958 0.968051 0.121 Uiso 1 1 d G . . . .
H8B H 0.368154 0.444208 0.951722 0.121 Uiso 1 1 d G . . . .
O9 O 0.3344(5) 0.5005(5) 0.6419(4) 0.1133(16) Uani 1 1 d . . . . .
H9A H 0.353998 0.456688 0.597828 0.170 Uiso 1 1 d DG . . . .
H9B H 0.388530 0.571915 0.656080 0.170 Uiso 1 1 d DG . . . .
O10 O 0.3728(4) 0.3516(5) 0.4753(4) 0.1200(17) Uani 1 1 d . . . . .
H10A H 0.421790 0.334539 0.500860 0.180 Uiso 1 1 d DR . . . .
H10B H 0.413480 0.385321 0.444220 0.180 Uiso 1 1 d DR . . . .
O11 O 0.5290(4) 0.2838(4) 0.3663(2) 0.0694(10) Uani 1 1 d D . . . .
H11A H 0.564895 0.284648 0.413362 0.104 Uiso 1 1 d G . . . .
H11B H 0.538191 0.231511 0.321112 0.104 Uiso 1 1 d G . . . .
O12 O 0.4229(3) 0.2994(3) 0.9488(2) 0.0699(10) Uani 1 1 d . . . . .
H12A H 0.374134 0.242627 0.960281 0.105 Uiso 1 1 d G . . . .
H12B H 0.400702 0.274175 0.890981 0.105 Uiso 1 1 d G . . . .
O13 O 0.2277(3) 0.1092(4) 0.9669(2) 0.0632(9) Uani 1 1 d . . . . .
H13A H 0.191162 0.100090 0.916352 0.095 Uiso 1 1 d G . . . .
H13B H 0.200737 0.149382 1.007491 0.095 Uiso 1 1 d G . . . .
O14 O 0.869(2) 0.5047(17) 0.5375(13) 0.173(8) Uani 0.3333 1 d . U P . .
H14C H 0.801081 0.469720 0.554280 0.259 Uiso 0.3333 1 d R . P . .
H14D H 0.861650 0.453489 0.486659 0.259 Uiso 0.3333 1 d R . P . .

loop_
_atom_site_aniso_label
_atom_site_aniso_U_11
_atom_site_aniso_U_22
_atom_site_aniso_U_33
_atom_site_aniso_U_23
_atom_site_aniso_U_13
_atom_site_aniso_U_12
Cu1 0.0242(3) 0.0519(3) 0.0316(3) 0.0183(2) 0.00206(18) 0.0164(2)
F1 0.0338(13) 0.105(2) 0.0578(16) 0.0616(17) 0.0147(11) 0.0261(14)
F2 0.0334(12) 0.0847(19) 0.0412(14) 0.0385(13) 0.0092(10) 0.0229(12)
O1 0.0346(16) 0.097(3) 0.0406(17) 0.0436(18) 0.0081(13) 0.0216(16)
O2 0.0247(14) 0.069(2) 0.0329(15) 0.0245(14) 0.0008(11) 0.0174(13)
O3 0.0209(13) 0.0533(17) 0.0347(14) 0.0233(13) 0.0050(11) 0.0132(12)
O4 0.0384(17) 0.156(4) 0.049(2) 0.061(2) 0.0152(15) 0.041(2)
O5 0.0299(15) 0.083(2) 0.0332(15) 0.0279(15) 0.0036(12) 0.0240(15)
O6 0.0233(13) 0.0617(18) 0.0343(15) 0.0249(14) 0.0055(11) 0.0188(13)
O7 0.085(3) 0.058(2) 0.064(2) 0.0174(18) 0.012(2) 0.030(2)
N1 0.0227(15) 0.0398(18) 0.0287(16) 0.0167(14) 0.0053(12) 0.0146(14)
N2 0.0241(16) 0.045(2) 0.0413(19) 0.0269(16) -0.0006(13) 0.0094(14)
N3 0.0321(17) 0.051(2) 0.0329(18) 0.0200(16) -0.0008(14) 0.0186(16)
N4 0.0215(15) 0.0379(18) 0.0301(16) 0.0143(14) 0.0050(12) 0.0110(13)
N5 0.0246(16) 0.044(2) 0.0388(18) 0.0220(16) -0.0024(13) 0.0121(14)
N6 0.0329(17) 0.046(2) 0.0374(18) 0.0199(16) 0.0026(14) 0.0192(16)
C1 0.030(2) 0.052(3) 0.058(3) 0.030(2) 0.0163(19) 0.0224(19)
C2 0.032(2) 0.056(3) 0.048(3) 0.029(2) 0.0129(19) 0.011(2)
C3 0.0234(18) 0.033(2) 0.037(2) 0.0163(17) 0.0065(15) 0.0104(16)
C4 0.0277(19) 0.048(2) 0.028(2) 0.0163(18) 0.0048(16) 0.0175(18)
C5 0.0267(18) 0.040(2) 0.0267(18) 0.0151(16) 0.0056(14) 0.0177(16)
C6 0.0296(19) 0.041(2) 0.030(2) 0.0200(17) 0.0078(15) 0.0176(17)
C7 0.0250(18) 0.0294(19) 0.0272(19) 0.0100(16) 0.0054(14) 0.0130(15)
C8 0.0229(17) 0.034(2) 0.0261(18) 0.0135(16) 0.0056(14) 0.0130(15)
C9 0.0222(18) 0.0297(19) 0.0274(18) 0.0078(15) 0.0034(14) 0.0112(15)
C10 0.0205(17) 0.036(2) 0.036(2) 0.0158(17) 0.0027(15) 0.0102(16)
C11 0.0265(18) 0.038(2) 0.032(2) 0.0162(17) 0.0015(15) 0.0144(17)
C12 0.030(2) 0.051(2) 0.036(2) 0.0269(19) 0.0076(16) 0.0158(18)
C13 0.0207(17) 0.045(2) 0.034(2) 0.0181(18) 0.0057(15) 0.0129(17)
C14 0.0267(19) 0.042(2) 0.047(2) 0.027(2) 0.0040(17) 0.0117(17)
C15 0.032(2) 0.043(2) 0.038(2) 0.0107(19) -0.0032(17) 0.0148(19)
C16 0.037(2) 0.081(3) 0.063(3) 0.053(3) 0.005(2) 0.021(2)
C17 0.033(2) 0.051(3) 0.065(3) 0.040(2) 0.000(2) 0.010(2)
C18 0.062(3) 0.096(4) 0.037(3) 0.025(3) -0.008(2) 0.042(3)
C19 0.063(3) 0.141(6) 0.084(4) 0.079(4) 0.020(3) 0.057(4)
C20 0.027(2) 0.050(3) 0.060(3) 0.018(2) 0.006(2) 0.0064(19)
C21 0.037(2) 0.074(3) 0.076(3) 0.050(3) 0.020(2) 0.018(2)
C22 0.0237(18) 0.043(2) 0.040(2) 0.0172(19) 0.0118(16) 0.0153(17)
C23 0.032(2) 0.058(3) 0.029(2) 0.0207(19) 0.0042(17) 0.019(2)
C24 0.0245(18) 0.035(2) 0.030(2) 0.0098(17) -0.0007(15) 0.0127(16)
C25 0.0287(19) 0.036(2) 0.0273(19) 0.0129(16) 0.0033(15) 0.0118(16)
C26 0.0238(17) 0.0264(19) 0.0279(19) 0.0087(15) 0.0035(14) 0.0090(15)
C27 0.0220(17) 0.031(2) 0.0275(19) 0.0077(16) 0.0011(14) 0.0104(15)
C28 0.0248(18) 0.033(2) 0.0252(18) 0.0096(16) 0.0012(14) 0.0129(16)
C29 0.0250(18) 0.036(2) 0.035(2) 0.0136(17) 0.0044(15) 0.0124(16)
C30 0.0236(18) 0.033(2) 0.034(2) 0.0133(17) -0.0008(15) 0.0090(16)
C31 0.0259(18) 0.047(2) 0.031(2) 0.0200(18) 0.0061(15) 0.0142(17)
C32 0.0220(17) 0.041(2) 0.0277(19) 0.0136(17) 0.0030(14) 0.0114(16)
C33 0.028(2) 0.045(2) 0.042(2) 0.023(2) 0.0024(17) 0.0136(18)
C34 0.029(2) 0.048(3) 0.040(2) 0.016(2) 0.0000(17) 0.0162(18)
C35 0.039(2) 0.057(3) 0.051(3) 0.034(2) 0.0101(19) 0.023(2)
C36 0.031(2) 0.046(3) 0.053(3) 0.028(2) 0.0009(18) 0.0109(19)
C37 0.049(3) 0.070(3) 0.041(2) 0.026(2) -0.001(2) 0.032(2)
C38 0.074(3) 0.093(4) 0.068(3) 0.052(3) 0.014(3) 0.051(3)
O8 0.068(3) 0.082(3) 0.072(3) 0.018(2) 0.007(2) 0.029(2)
O9 0.114(4) 0.093(3) 0.145(4) 0.059(3) 0.038(3) 0.050(3)
O10 0.081(3) 0.146(5) 0.124(4) 0.050(4) 0.039(3) 0.047(3)
O11 0.076(2) 0.081(3) 0.059(2) 0.033(2) 0.011(2) 0.040(2)
O12 0.059(2) 0.089(3) 0.0374(18) 0.0250(18) 0.0001(16) 0.0132(19)
O13 0.068(2) 0.097(3) 0.0476(19) 0.036(2) 0.0117(17) 0.053(2)
O14 0.206(16) 0.128(12) 0.142(13) 0.073(11) 0.028(11) 0.022(10)

loop_
_atom_type_symbol
_atom_type_description
_atom_type_scat_dispersion_real
_atom_type_scat_dispersion_imag
_atom_type_scat_source
C C 0.0033 0.0016 'International Tables Vol C Tables 4.2.6.8 and 6.1.1.4'
H H 0.0000 0.0000 'International Tables Vol C Tables 4.2.6.8 and 6.1.1.4'
Cu Cu 0.3201 1.2651 'International Tables Vol C Tables 4.2.6.8 and 6.1.1.4'
F F 0.0171 0.0103 'International Tables Vol C Tables 4.2.6.8 and 6.1.1.4'
N N 0.0061 0.0033 'International Tables Vol C Tables 4.2.6.8 and 6.1.1.4'
O O 0.0106 0.0060 'International Tables Vol C Tables 4.2.6.8 and 6.1.1.4'

loop_
_geom_angle_atom_site_label_1
_geom_angle_atom_site_label_2
_geom_angle_atom_site_label_3
_geom_angle
_geom_angle_site_symmetry_1
_geom_angle_site_symmetry_3
_geom_angle_publ_flag
O2 Cu1 O3 92.59(11) . . ?
O2 Cu1 O5 162.92(13) . . ?
O2 Cu1 O6 85.81(11) . . ?
O2 Cu1 O7 100.34(14) . . ?
O3 Cu1 O6 170.92(12) . . ?
O3 Cu1 O7 95.08(13) . . ?
O5 Cu1 O3 86.67(11) . . ?
O5 Cu1 O6 92.24(11) . . ?
O5 Cu1 O7 96.72(14) . . ?
O6 Cu1 O7 94.00(13) . . ?
C4 O2 Cu1 131.4(2) . . ?
C9 O3 Cu1 126.6(2) . . ?
C23 O5 Cu1 130.6(2) . . ?
C28 O6 Cu1 126.4(2) . . ?
Cu1 O7 H7A 111.6 . . ?
Cu1 O7 H7B 110.7 . . ?
H7A O7 H7B 102.5 . . ?
C6 N1 C3 118.4(3) . . ?
C6 N1 C7 119.5(3) . . ?
C7 N1 C3 121.5(3) . . ?
C11 N2 C14 117.4(3) . . ?
C11 N2 C17 118.8(3) . . ?
C17 N2 C14 111.0(3) . . ?
C15 N3 C18 110.8(3) . . ?
C16 N3 C15 107.6(3) . . ?
C16 N3 C18 112.1(3) . . ?
C25 N4 C22 119.9(3) . . ?
C25 N4 C26 120.4(3) . . ?
C26 N4 C22 119.6(3) . . ?
C30 N5 C33 117.5(3) . . ?
C30 N5 C36 117.5(3) . . ?
C33 N5 C36 110.2(3) . . ?
C34 N6 C35 108.6(3) . . ?
C34 N6 C37 110.2(3) . . ?
C35 N6 C37 111.3(3) . . ?
H1A C1 H1B 114.9 . . ?
C2 C1 H1A 117.8 . . ?
C2 C1 H1B 117.8 . . ?
C2 C1 C3 59.7(3) . . ?
C3 C1 H1A 117.8 . . ?
C3 C1 H1B 117.8 . . ?
C1 C2 H2A 117.8 . . ?
C1 C2 H2B 117.8 . . ?
H2A C2 H2B 114.9 . . ?
C3 C2 C1 60.2(3) . . ?
C3 C2 H2A 117.8 . . ?
C3 C2 H2B 117.8 . . ?
N1 C3 C1 121.2(3) . . ?
N1 C3 C2 119.3(3) . . ?
N1 C3 H3 115.1 . . ?
C1 C3 H3 115.1 . . ?
C2 C3 C1 60.1(3) . . ?
C2 C3 H3 115.1 . . ?
O1 C4 O2 123.2(3) . . ?
O1 C4 C5 118.2(3) . . ?
O2 C4 C5 118.6(3) . . ?
C6 C5 C4 116.0(3) . . ?
C6 C5 C9 118.8(3) . . ?
C9 C5 C4 125.2(3) . . ?
N1 C6 C5 125.0(3) . . ?
N1 C6 H6 117.5 . . ?
C5 C6 H6 117.5 . . ?
N1 C7 C8 118.4(3) . . ?
N1 C7 C10 120.9(3) . . ?
C8 C7 C10 120.6(3) . . ?
C7 C8 C9 121.8(3) . . ?
C7 C8 C13 118.0(3) . . ?
C13 C8 C9 120.2(3) . . ?
O3 C9 C5 125.5(3) . . ?
O3 C9 C8 118.2(3) . . ?
C5 C9 C8 116.3(3) . . ?
C7 C10 H10 119.3 . . ?
C11 C10 C7 121.4(3) . . ?
C11 C10 H10 119.3 . . ?
N2 C11 C12 120.6(3) . . ?
C10 C11 N2 122.7(3) . . ?
C10 C11 C12 116.5(3) . . ?
F1 C12 C11 119.3(3) . . ?
F1 C12 C13 117.3(3) . . ?
C13 C12 C11 123.3(3) . . ?
C8 C13 H13 119.9 . . ?
C12 C13 C8 120.1(3) . . ?
C12 C13 H13 119.9 . . ?
N2 C14 H14A 109.7 . . ?
N2 C14 H14B 109.7 . . ?
N2 C14 C15 109.8(3) . . ?
H14A C14 H14B 108.2 . . ?
C15 C14 H14A 109.7 . . ?
C15 C14 H14B 109.7 . . ?
N3 C15 C14 111.9(3) . . ?
N3 C15 H15A 109.2 . . ?
N3 C15 H15B 109.2 . . ?
C14 C15 H15A 109.2 . . ?
C14 C15 H15B 109.2 . . ?
H15A C15 H15B 107.9 . . ?
N3 C16 H16A 109.5 . . ?
N3 C16 H16B 109.5 . . ?
N3 C16 C17 110.6(3) . . ?
H16A C16 H16B 108.1 . . ?
C17 C16 H16A 109.5 . . ?
C17 C16 H16B 109.5 . . ?
N2 C17 C16 111.0(4) . . ?
N2 C17 H17A 109.4 . . ?
N2 C17 H17B 109.4 . . ?
C16 C17 H17A 109.4 . . ?
C16 C17 H17B 109.4 . . ?
H17A C17 H17B 108.0 . . ?
N3 C18 H18A 108.9 . . ?
N3 C18 H18B 108.9 . . ?
N3 C18 C19 113.4(4) . . ?
H18A C18 H18B 107.7 . . ?
C19 C18 H18A 108.9 . . ?
C19 C18 H18B 108.9 . . ?
C18 C19 H19A 109.5 . . ?
C18 C19 H19B 109.5 . . ?
C18 C19 H19C 109.5 . . ?
H19A C19 H19B 109.5 . . ?
H19A C19 H19C 109.5 . . ?
H19B C19 H19C 109.5 . . ?
H20A C20 H20B 115.0 . . ?
C21 C20 H20A 117.9 . . ?
C21 C20 H20B 117.9 . . ?
C21 C20 C22 59.2(3) . . ?
C22 C20 H20A 117.9 . . ?
C22 C20 H20B 117.9 . . ?
C20 C21 H21A 117.7 . . ?
C20 C21 H21B 117.7 . . ?
H21A C21 H21B 114.8 . . ?
C22 C21 C20 60.5(3) . . ?
C22 C21 H21A 117.7 . . ?
C22 C21 H21B 117.7 . . ?
N4 C22 C20 119.2(3) . . ?
N4 C22 H22 115.6 . . ?
C20 C22 H22 115.6 . . ?
C21 C22 N4 119.2(3) . . ?
C21 C22 C20 60.3(3) . . ?
C21 C22 H22 115.6 . . ?
O4 C23 O5 122.6(3) . . ?
O4 C23 C24 118.0(3) . . ?
O5 C23 C24 119.3(3) . . ?
C25 C24 C23 116.4(3) . . ?
C25 C24 C28 119.0(3) . . ?
C28 C24 C23 124.5(3) . . ?
N4 C25 C24 124.4(3) . . ?
N4 C25 H25 117.8 . . ?
C24 C25 H25 117.8 . . ?
N4 C26 C27 118.2(3) . . ?
N4 C26 C29 120.9(3) . . ?
C29 C26 C27 120.8(3) . . ?
C26 C27 C28 121.4(3) . . ?
C32 C27 C26 118.2(3) . . ?
C32 C27 C28 120.4(3) . . ?
O6 C28 C24 125.3(3) . . ?
O6 C28 C27 118.2(3) . . ?
C24 C28 C27 116.4(3) . . ?
C26 C29 H29 119.4 . . ?
C30 C29 C26 121.3(3) . . ?
C30 C29 H29 119.4 . . ?
N5 C30 C31 119.5(3) . . ?
C29 C30 N5 124.1(3) . . ?
C29 C30 C31 116.3(3) . . ?
F2 C31 C30 118.6(3) . . ?
F2 C31 C32 117.8(3) . . ?
C32 C31 C30 123.6(3) . . ?
C27 C32 H32 120.1 . . ?
C31 C32 C27 119.8(3) . . ?
C31 C32 H32 120.1 . . ?
N5 C33 H33A 109.9 . . ?
N5 C33 H33B 109.9 . . ?
N5 C33 C34 108.9(3) . . ?
H33A C33 H33B 108.3 . . ?
C34 C33 H33A 109.9 . . ?
C34 C33 H33B 109.9 . . ?
N6 C34 C33 112.3(3) . . ?
N6 C34 H34A 109.1 . . ?
N6 C34 H34B 109.1 . . ?
C33 C34 H34A 109.1 . . ?
C33 C34 H34B 109.1 . . ?
H34A C34 H34B 107.9 . . ?
N6 C35 H35A 109.4 . . ?
N6 C35 H35B 109.4 . . ?
N6 C35 C36 111.0(3) . . ?
H35A C35 H35B 108.0 . . ?
C36 C35 H35A 109.4 . . ?
C36 C35 H35B 109.4 . . ?
N5 C36 C35 110.4(3) . . ?
N5 C36 H36A 109.6 . . ?
N5 C36 H36B 109.6 . . ?
C35 C36 H36A 109.6 . . ?
C35 C36 H36B 109.6 . . ?
H36A C36 H36B 108.1 . . ?
N6 C37 H37A 108.8 . . ?
N6 C37 H37B 108.8 . . ?
N6 C37 C38 113.7(4) . . ?
H37A C37 H37B 107.7 . . ?
C38 C37 H37A 108.8 . . ?
C38 C37 H37B 108.8 . . ?
C37 C38 H38A 109.5 . . ?
C37 C38 H38B 109.5 . . ?
C37 C38 H38C 109.5 . . ?
H38A C38 H38B 109.5 . . ?
H38A C38 H38C 109.5 . . ?
H38B C38 H38C 109.5 . . ?
H8A O8 H8B 104.5 . . ?
H9A O9 H9B 104.5 . . ?
H10A O10 H10B 104.6(5) . . ?
H11A O11 H11B 104.5 . . ?
H12A O12 H12B 104.5 . . ?
H13A O13 H13B 104.6 . . ?
H14C O14 H14D 103.6(19) . . ?

loop_
_geom_bond_atom_site_label_1
_geom_bond_atom_site_label_2
_geom_bond_distance
_geom_bond_site_symmetry_2
_geom_bond_publ_flag
Cu1 O2 1.929(3) . ?
Cu1 O3 1.947(3) . ?
Cu1 O5 1.940(3) . ?
Cu1 O6 1.952(3) . ?
Cu1 O7 2.212(4) . ?
F1 C12 1.348(4) . ?
F2 C31 1.354(4) . ?
O1 C4 1.232(5) . ?
O2 C4 1.286(4) . ?
O3 C9 1.267(4) . ?
O4 C23 1.229(5) . ?
O5 C23 1.274(5) . ?
O6 C28 1.265(4) . ?
O7 H7A 0.8869 . ?
O7 H7B 0.8849 . ?
N1 C3 1.448(4) . ?
N1 C6 1.354(4) . ?
N1 C7 1.395(4) . ?
N2 C11 1.393(4) . ?
N2 C14 1.460(5) . ?
N2 C17 1.457(5) . ?
N3 C15 1.468(5) . ?
N3 C16 1.448(5) . ?
N3 C18 1.473(5) . ?
N4 C22 1.461(4) . ?
N4 C25 1.339(4) . ?
N4 C26 1.402(5) . ?
N5 C30 1.395(4) . ?
N5 C33 1.463(5) . ?
N5 C36 1.471(5) . ?
N6 C34 1.460(5) . ?
N6 C35 1.466(5) . ?
N6 C37 1.475(5) . ?
C1 H1A 0.9700 . ?
C1 H1B 0.9700 . ?
C1 C2 1.494(6) . ?
C1 C3 1.495(5) . ?
C2 H2A 0.9700 . ?
C2 H2B 0.9700 . ?
C2 C3 1.487(5) . ?
C3 H3 0.9800 . ?
C4 C5 1.498(5) . ?
C5 C6 1.371(5) . ?
C5 C9 1.423(5) . ?
C6 H6 0.9300 . ?
C7 C8 1.406(5) . ?
C7 C10 1.407(5) . ?
C8 C9 1.454(5) . ?
C8 C13 1.406(5) . ?
C10 H10 0.9300 . ?
C10 C11 1.387(5) . ?
C11 C12 1.409(5) . ?
C12 C13 1.367(5) . ?
C13 H13 0.9300 . ?
C14 H14A 0.9700 . ?
C14 H14B 0.9700 . ?
C14 C15 1.506(5) . ?
C15 H15A 0.9700 . ?
C15 H15B 0.9700 . ?
C16 H16A 0.9700 . ?
C16 H16B 0.9700 . ?
C16 C17 1.514(6) . ?
C17 H17A 0.9700 . ?
C17 H17B 0.9700 . ?
C18 H18A 0.9700 . ?
C18 H18B 0.9700 . ?
C18 C19 1.489(8) . ?
C19 H19A 0.9600 . ?
C19 H19B 0.9600 . ?
C19 H19C 0.9600 . ?
C20 H20A 0.9700 . ?
C20 H20B 0.9700 . ?
C20 C21 1.478(6) . ?
C20 C22 1.481(6) . ?
C21 H21A 0.9700 . ?
C21 H21B 0.9700 . ?
C21 C22 1.460(6) . ?
C22 H22 0.9800 . ?
C23 C24 1.504(5) . ?
C24 C25 1.375(5) . ?
C24 C28 1.430(5) . ?
C25 H25 0.9300 . ?
C26 C27 1.407(5) . ?
C26 C29 1.403(5) . ?
C27 C28 1.458(5) . ?
C27 C32 1.395(5) . ?
C29 H29 0.9300 . ?
C29 C30 1.382(5) . ?
C30 C31 1.416(5) . ?
C31 C32 1.364(5) . ?
C32 H32 0.9300 . ?
C33 H33A 0.9700 . ?
C33 H33B 0.9700 . ?
C33 C34 1.520(5) . ?
C34 H34A 0.9700 . ?
C34 H34B 0.9700 . ?
C35 H35A 0.9700 . ?
C35 H35B 0.9700 . ?
C35 C36 1.504(5) . ?
C36 H36A 0.9700 . ?
C36 H36B 0.9700 . ?
C37 H37A 0.9700 . ?
C37 H37B 0.9700 . ?
C37 C38 1.510(7) . ?
C38 H38A 0.9600 . ?
C38 H38B 0.9600 . ?
C38 H38C 0.9600 . ?
O8 H8A 0.8498 . ?
O8 H8B 0.8499 . ?
O9 H9A 0.8494 . ?
O9 H9B 0.8503 . ?
O10 H10A 0.854(5) . ?
O10 H10B 0.844(5) . ?
O11 H11A 0.8498 . ?
O11 H11B 0.8498 . ?
O12 H12A 0.8490 . ?
O12 H12B 0.8508 . ?
O13 H13A 0.8496 . ?
O13 H13B 0.8506 . ?
O14 H14C 0.89(2) . ?
O14 H14D 0.82(2) . ?

loop_
_geom_torsion_atom_site_label_1
_geom_torsion_atom_site_label_2
_geom_torsion_atom_site_label_3
_geom_torsion_atom_site_label_4
_geom_torsion
_geom_torsion_site_symmetry_1
_geom_torsion_site_symmetry_2
_geom_torsion_site_symmetry_3
_geom_torsion_site_symmetry_4
_geom_torsion_publ_flag
Cu1 O2 C4 O1 177.6(3) . . . . ?
Cu1 O2 C4 C5 -1.8(6) . . . . ?
Cu1 O3 C9 C5 -1.7(5) . . . . ?
Cu1 O3 C9 C8 178.7(2) . . . . ?
Cu1 O5 C23 O4 -178.0(4) . . . . ?
Cu1 O5 C23 C24 4.0(6) . . . . ?
Cu1 O6 C28 C24 -6.2(5) . . . . ?
Cu1 O6 C28 C27 176.6(2) . . . . ?
F1 C12 C13 C8 -175.9(4) . . . . ?
F2 C31 C32 C27 178.8(3) . . . . ?
O1 C4 C5 C6 -2.1(5) . . . . ?
O1 C4 C5 C9 178.3(4) . . . . ?
O2 C4 C5 C6 177.3(4) . . . . ?
O2 C4 C5 C9 -2.3(6) . . . . ?
O4 C23 C24 C25 3.8(6) . . . . ?
O4 C23 C24 C28 -171.3(4) . . . . ?
O5 C23 C24 C25 -178.1(4) . . . . ?
O5 C23 C24 C28 6.8(6) . . . . ?
N1 C7 C8 C9 0.1(5) . . . . ?
N1 C7 C8 C13 179.2(3) . . . . ?
N1 C7 C10 C11 179.0(3) . . . . ?
N2 C11 C12 F1 -2.0(6) . . . . ?
N2 C11 C12 C13 -178.8(4) . . . . ?
N2 C14 C15 N3 -58.1(4) . . . . ?
N3 C16 C17 N2 58.7(5) . . . . ?
N4 C26 C27 C28 1.9(5) . . . . ?
N4 C26 C27 C32 179.2(3) . . . . ?
N4 C26 C29 C30 -177.2(3) . . . . ?
N5 C30 C31 F2 -0.3(5) . . . . ?
N5 C30 C31 C32 178.0(4) . . . . ?
N5 C33 C34 N6 58.4(4) . . . . ?
N6 C35 C36 N5 -58.8(5) . . . . ?
C1 C2 C3 N1 111.3(4) . . . . ?
C2 C1 C3 N1 -108.2(4) . . . . ?
C3 N1 C6 C5 171.6(4) . . . . ?
C3 N1 C7 C8 -169.9(3) . . . . ?
C3 N1 C7 C10 10.5(5) . . . . ?
C4 C5 C6 N1 177.4(3) . . . . ?
C4 C5 C9 O3 4.2(6) . . . . ?
C4 C5 C9 C8 -176.2(3) . . . . ?
C6 N1 C3 C1 117.9(4) . . . . ?
C6 N1 C3 C2 47.0(5) . . . . ?
C6 N1 C7 C8 1.5(5) . . . . ?
C6 N1 C7 C10 -178.1(3) . . . . ?
C6 C5 C9 O3 -175.4(4) . . . . ?
C6 C5 C9 C8 4.2(5) . . . . ?
C7 N1 C3 C1 -70.6(5) . . . . ?
C7 N1 C3 C2 -141.5(4) . . . . ?
C7 N1 C6 C5 -0.1(6) . . . . ?
C7 C8 C9 O3 176.7(3) . . . . ?
C7 C8 C9 C5 -2.9(5) . . . . ?
C7 C8 C13 C12 1.0(6) . . . . ?
C7 C10 C11 N2 178.5(3) . . . . ?
C7 C10 C11 C12 2.4(5) . . . . ?
C8 C7 C10 C11 -0.6(5) . . . . ?
C9 C5 C6 N1 -2.9(6) . . . . ?
C9 C8 C13 C12 -179.8(4) . . . . ?
C10 C7 C8 C9 179.7(3) . . . . ?
C10 C7 C8 C13 -1.2(5) . . . . ?
C10 C11 C12 F1 174.2(4) . . . . ?
C10 C11 C12 C13 -2.7(6) . . . . ?
C11 N2 C14 C15 -164.2(3) . . . . ?
C11 N2 C17 C16 164.1(4) . . . . ?
C11 C12 C13 C8 1.0(6) . . . . ?
C13 C8 C9 O3 -2.4(5) . . . . ?
C13 C8 C9 C5 177.9(3) . . . . ?
C14 N2 C11 C10 -4.8(6) . . . . ?
C14 N2 C11 C12 171.1(4) . . . . ?
C14 N2 C17 C16 -55.3(5) . . . . ?
C15 N3 C16 C17 -59.7(5) . . . . ?
C15 N3 C18 C19 170.3(4) . . . . ?
C16 N3 C15 C14 60.4(4) . . . . ?
C16 N3 C18 C19 -69.5(6) . . . . ?
C17 N2 C11 C10 133.4(4) . . . . ?
C17 N2 C11 C12 -50.7(5) . . . . ?
C17 N2 C14 C15 54.5(4) . . . . ?
C18 N3 C15 C14 -176.7(4) . . . . ?
C18 N3 C16 C17 178.3(4) . . . . ?
C20 C21 C22 N4 108.9(4) . . . . ?
C21 C20 C22 N4 -108.9(4) . . . . ?
C22 N4 C25 C24 179.2(3) . . . . ?
C22 N4 C26 C27 179.4(3) . . . . ?
C22 N4 C26 C29 -3.9(5) . . . . ?
C23 C24 C25 N4 -174.2(3) . . . . ?
C23 C24 C28 O6 -5.6(6) . . . . ?
C23 C24 C28 C27 171.7(3) . . . . ?
C25 N4 C22 C20 111.7(4) . . . . ?
C25 N4 C22 C21 41.4(5) . . . . ?
C25 N4 C26 C27 -4.2(5) . . . . ?
C25 N4 C26 C29 172.6(3) . . . . ?
C25 C24 C28 O6 179.5(3) . . . . ?
C25 C24 C28 C27 -3.3(5) . . . . ?
C26 N4 C22 C20 -71.8(5) . . . . ?
C26 N4 C22 C21 -142.1(4) . . . . ?
C26 N4 C25 C24 2.8(6) . . . . ?
C26 C27 C28 O6 179.2(3) . . . . ?
C26 C27 C28 C24 1.8(5) . . . . ?
C26 C27 C32 C31 -2.4(5) . . . . ?
C26 C29 C30 N5 -177.7(3) . . . . ?
C26 C29 C30 C31 -1.3(5) . . . . ?
C27 C26 C29 C30 -0.6(5) . . . . ?
C28 C24 C25 N4 1.2(6) . . . . ?
C28 C27 C32 C31 174.9(3) . . . . ?
C29 C26 C27 C28 -174.9(3) . . . . ?
C29 C26 C27 C32 2.4(5) . . . . ?
C29 C30 C31 F2 -176.9(3) . . . . ?
C29 C30 C31 C32 1.3(6) . . . . ?
C30 N5 C33 C34 164.4(3) . . . . ?
C30 N5 C36 C35 -163.1(3) . . . . ?
C30 C31 C32 C27 0.5(6) . . . . ?
C32 C27 C28 O6 2.0(5) . . . . ?
C32 C27 C28 C24 -175.4(3) . . . . ?
C33 N5 C30 C29 10.5(5) . . . . ?
C33 N5 C30 C31 -165.8(4) . . . . ?
C33 N5 C36 C35 58.6(4) . . . . ?
C34 N6 C35 C36 57.5(4) . . . . ?
C34 N6 C37 C38 -171.2(4) . . . . ?
C35 N6 C34 C33 -58.0(4) . . . . ?
C35 N6 C37 C38 68.2(5) . . . . ?
C36 N5 C30 C29 -124.8(4) . . . . ?
C36 N5 C30 C31 58.9(5) . . . . ?
C36 N5 C33 C34 -57.3(4) . . . . ?
C37 N6 C34 C33 179.8(3) . . . . ?
C37 N6 C35 C36 179.1(3) . . . . ?
